data_1569701
loop_
_publ_author_name
'Bolotova, Iumzhana A.'
'Ustyuzhanin, Alexander O.'
'Sergeeva, Ekaterina S.'
'Faizdrakhmanova, Anna A.'
'Hai, Yu'
'Stepanov, Andrey V.'
'Ushakov, Igor A.'
'Lyssenko, Konstantin A.'
'You, Lei'
'Lvov, Andrey G.'

_publ_section_title
;
 2,3-Diarylmaleate salts as a versatile class of diarylethenes with a full
 spectrum of photoactivity in water.
;
_journal_issue 35
_journal_name_full 'Chemical science'
_journal_page_first 9553
_journal_page_last 9559
_journal_paper_doi 10.1039/d3sc02165c
_journal_volume 14
_journal_year 2023
_chemical_formula_moiety 'C19 H16 O4'
_chemical_formula_sum 'C19 H16 O4'
_chemical_formula_weight 308.32
_space_group_crystal_system orthorhombic
_space_group_IT_number 61
_space_group_name_Hall '-P 2ac 2ab'
_space_group_name_H-M_alt 'P b c a'
_atom_sites_solution_hydrogens mixed
_atom_sites_solution_primary dual
_atom_sites_solution_secondary difmap
_audit_creation_method SHELXL-2018/3
_audit_update_record
;
2023-04-11 deposited with the CCDC.	2023-08-18 downloaded from the CCDC.
;
_cell_angle_alpha 90
_cell_angle_beta 90
_cell_angle_gamma 90
_cell_formula_units_Z 8
_cell_length_a 9.0013(18)
_cell_length_b 16.186(3)
_cell_length_c 21.094(4)
_cell_measurement_reflns_used 2291
_cell_measurement_temperature 110(2)
_cell_measurement_theta_max 50.24
_cell_measurement_theta_min 2.5
_cell_volume 3073.3(10)
_computing_cell_refinement 'SAINT (Bruker, 2019)'
_computing_data_collection '<i>APEX3</i> (Bruker, 2019)'
_computing_data_reduction 'SAINT (Bruker, 2019)'
_computing_molecular_graphics 'SHELXTL (Sheldrick, Acta Cryst., 2008, A64, 112-122)'
_computing_publication_material 'SHELXTL (Sheldrick, Acta Cryst., 2008, A64, 112-122)'
_computing_structure_refinement 'SHELXL-2018 (Sheldrick, Acta Cryst., 2015, C71, 3-8)'
_computing_structure_solution 'SHELXT, SHELXS-2013 (Sheldrick, Acta Cryst., 2015, A71, 3-8)'
_diffrn_ambient_temperature 110(2)
_diffrn_measured_fraction_theta_full 1.000
_diffrn_measured_fraction_theta_max 1.000
_diffrn_measurement_device_type 'Bruker D8 Quest with Photon III detector'
_diffrn_measurement_method '\f and \w shutterless scans'
_diffrn_radiation_type MoK\a
_diffrn_radiation_wavelength 0.71073
_diffrn_reflns_av_R_equivalents 0.0969
_diffrn_reflns_av_unetI/netI 0.0703
_diffrn_reflns_Laue_measured_fraction_full 1.000
_diffrn_reflns_Laue_measured_fraction_max 1.000
_diffrn_reflns_limit_h_max 11
_diffrn_reflns_limit_h_min -11
_diffrn_reflns_limit_k_max 20
_diffrn_reflns_limit_k_min -20
_diffrn_reflns_limit_l_max 26
_diffrn_reflns_limit_l_min -26
_diffrn_reflns_number 21024
_diffrn_reflns_point_group_measured_fraction_full 1.000
_diffrn_reflns_point_group_measured_fraction_max 1.000
_diffrn_reflns_theta_full 25.242
_diffrn_reflns_theta_max 26.999
_diffrn_reflns_theta_min 1.931
_diffrn_source 'micro-focus sealed X-ray tube'
_exptl_absorpt_coefficient_mu 0.093
_exptl_absorpt_correction_T_max 0.8623
_exptl_absorpt_correction_T_min 0.7088
_exptl_absorpt_correction_type multi-scan
_exptl_absorpt_process_details
;
 SADABS 2016/2: Krause, L., Herbst-Irmer, R., Sheldrick G.M. & Stalke D.,
 J. Appl. Cryst. 48 (2015) 3-10
;
_exptl_crystal_colour colorless
_exptl_crystal_density_diffrn 1.333
_exptl_crystal_description block
_exptl_crystal_F_000 1296
_exptl_crystal_size_max 0.320
_exptl_crystal_size_mid 0.280
_exptl_crystal_size_min 0.110
_refine_diff_density_max 0.442
_refine_diff_density_min -0.402
_refine_diff_density_rms 0.056
_refine_ls_extinction_method none
_refine_ls_goodness_of_fit_ref 1.049
_refine_ls_hydrogen_treatment constr
_refine_ls_matrix_type full
_refine_ls_number_parameters 213
_refine_ls_number_reflns 3355
_refine_ls_number_restraints 2
_refine_ls_restrained_S_all 1.048
_refine_ls_R_factor_all 0.0959
_refine_ls_R_factor_gt 0.0667
_refine_ls_shift/su_max 0.000
_refine_ls_shift/su_mean 0.000
_refine_ls_structure_factor_coef Fsqd
_refine_ls_weighting_details 'w=1/[\s^2^(Fo^2^)+(0.0548P)^2^+2.9206P] where P=(Fo^2^+2Fc^2^)/3'
_refine_ls_weighting_scheme calc
_refine_ls_wR_factor_gt 0.1560
_refine_ls_wR_factor_ref 0.1741
_reflns_Friedel_coverage 0.000
_reflns_number_gt 2331
_reflns_number_total 3355
_reflns_threshold_expression 'I > 2\s(I)'
_cod_data_source_file d3sc02165c2.cif
_cod_data_source_block sad
_cod_depositor_comments 'Adding full bibliography for 1569699--1569704.cif.'
_cod_original_cell_volume 3073.3(11)
_cod_database_code 1569701
_shelx_shelxl_version_number 2018/3
_shelx_space_group_comment
;
The symmetry employed for this shelxl refinement is uniquely defined
by the following loop, which should always be used as a source of
symmetry information in preference to the above space-group names.
They are only intended as comments.
;
_shelx_estimated_absorpt_t_min 0.971
_shelx_estimated_absorpt_t_max 0.990

loop_
_space_group_symop_operation_xyz
'x, y, z'
'-x+1/2, -y, z+1/2'
'-x, y+1/2, -z+1/2'
'x+1/2, -y+1/2, -z'
'-x, -y, -z'
'x-1/2, y, -z-1/2'
'x, -y-1/2, z-1/2'
'-x-1/2, y-1/2, z'

loop_
_atom_site_label
_atom_site_type_symbol
_atom_site_fract_x
_atom_site_fract_y
_atom_site_fract_z
_atom_site_U_iso_or_equiv
_atom_site_adp_type
_atom_site_occupancy
_atom_site_site_symmetry_order
_atom_site_calc_flag
_atom_site_refinement_flags_posn
_atom_site_refinement_flags_adp
_atom_site_refinement_flags_occupancy
_atom_site_disorder_assembly
_atom_site_disorder_group
O1 O 0.4679(3) 0.50000(12) 0.60227(9) 0.0419(5) Uani 1 1 d . . . . .
C1 C 0.5224(3) 0.62700(15) 0.65554(12) 0.0286(6) Uani 1 1 d . . . . .
C11 C 0.4608(3) 0.56972(17) 0.85033(12) 0.0372(7) Uani 1 1 d D . . . .
H11A H 0.446697 0.557100 0.894390 0.045 Uiso 0.812(5) 1 d R U P A 1
O2 O 0.3613(2) 0.61770(11) 0.56784(9) 0.0343(5) Uani 1 1 d . . . . .
C2 C 0.6056(3) 0.69365(16) 0.63778(12) 0.0297(6) Uani 1 1 d . . . . .
O3 O 0.5698(2) 0.78868(12) 0.55227(10) 0.0442(5) Uani 1 1 d . . . . .
C3 C 0.6888(3) 0.74124(16) 0.68351(12) 0.0294(6) Uani 1 1 d . . . . .
O4 O 0.6604(2) 0.66202(12) 0.53138(9) 0.0394(5) Uani 1 1 d . . . . .
C4 C 0.7860(3) 0.80567(17) 0.66523(14) 0.0359(6) Uani 1 1 d . . . . .
H4A H 0.796732 0.818737 0.621565 0.043 Uiso 1 1 calc R U . . .
C5 C 0.8649(3) 0.84955(17) 0.70937(15) 0.0388(7) Uani 1 1 d . . . . .
H5A H 0.930437 0.892167 0.696053 0.047 Uiso 1 1 calc R U . . .
C6 C 0.8496(3) 0.83202(16) 0.77361(15) 0.0389(7) Uani 1 1 d D . . . .
H6A H 0.903225 0.863732 0.804516 0.047 Uiso 0.188(5) 1 d R U P A 2
C7 C 0.7572(3) 0.76870(16) 0.79258(13) 0.0339(6) Uani 1 1 d . . . . .
H7A H 0.748719 0.756703 0.836512 0.041 Uiso 1 1 calc R U . . .
C8 C 0.6747(3) 0.72110(15) 0.74883(13) 0.0288(6) Uani 1 1 d . . . . .
C9 C 0.5776(3) 0.65336(15) 0.76795(12) 0.0286(6) Uani 1 1 d . . . . .
C10 C 0.5530(3) 0.63334(16) 0.83232(12) 0.0327(6) Uani 1 1 d . . . . .
H10A H 0.601696 0.664798 0.864161 0.039 Uiso 1 1 calc R U . . .
C12 C 0.3879(3) 0.52385(18) 0.80363(14) 0.0388(7) Uani 1 1 d . . . . .
H12A H 0.323501 0.480117 0.815755 0.047 Uiso 1 1 calc R U . . .
C13 C 0.4078(3) 0.54097(16) 0.74079(13) 0.0330(6) Uani 1 1 d . . . . .
H13A H 0.356767 0.509312 0.709749 0.040 Uiso 1 1 calc R U . . .
C14 C 0.5041(3) 0.60555(15) 0.72151(12) 0.0278(5) Uani 1 1 d . . . . .
C15 C 0.4495(3) 0.57337(16) 0.60680(12) 0.0305(6) Uani 1 1 d . . . . .
C16 C 0.2998(4) 0.57099(18) 0.51546(14) 0.0459(8) Uani 1 1 d . . . . .
H16A H 0.237670 0.607284 0.489372 0.069 Uiso 1 1 calc R U . . .
H16B H 0.239289 0.525481 0.531978 0.069 Uiso 1 1 calc R U . . .
H16C H 0.380753 0.548600 0.489586 0.069 Uiso 1 1 calc R U . . .
C17 C 0.6088(3) 0.72112(17) 0.56973(13) 0.0342(6) Uani 1 1 d . . . . .
C18 C 0.6637(4) 0.6831(2) 0.46461(13) 0.0509(9) Uani 1 1 d . . . . .
H18A H 0.703080 0.636315 0.440344 0.076 Uiso 1 1 calc R U . . .
H18B H 0.727543 0.731431 0.458228 0.076 Uiso 1 1 calc R U . . .
H18C H 0.562839 0.695736 0.450114 0.076 Uiso 1 1 calc R U . . .
C19' C 0.4367(5) 0.5478(2) 0.91921(15) 0.0438(9) Uani 0.812(5) 1 d D . P A 1
H19A H 0.494541 0.585329 0.946044 0.066 Uiso 0.812(5) 1 calc R U P A 1
H19B H 0.468815 0.490802 0.926703 0.066 Uiso 0.812(5) 1 calc R U P A 1
H19C H 0.330949 0.553119 0.929562 0.066 Uiso 0.812(5) 1 calc R U P A 1
C19 C 0.9117(18) 0.8830(8) 0.8274(5) 0.0438(9) Uani 0.188(5) 1 d D . P A 2
H19D H 0.884411 0.857507 0.867943 0.066 Uiso 0.188(5) 1 calc R U P A 2
H19E H 0.870735 0.939008 0.825391 0.066 Uiso 0.188(5) 1 calc R U P A 2
H19F H 1.020129 0.885443 0.823872 0.066 Uiso 0.188(5) 1 calc R U P A 2

loop_
_atom_site_aniso_label
_atom_site_aniso_U_11
_atom_site_aniso_U_22
_atom_site_aniso_U_33
_atom_site_aniso_U_23
_atom_site_aniso_U_13
_atom_site_aniso_U_12
O1 0.0598(14) 0.0322(10) 0.0338(11) -0.0041(8) -0.0086(10) 0.0062(10)
C1 0.0287(13) 0.0304(13) 0.0266(13) -0.0020(10) 0.0000(11) 0.0046(11)
C11 0.0419(16) 0.0452(16) 0.0244(13) 0.0069(11) 0.0038(12) 0.0023(13)
O2 0.0385(11) 0.0348(10) 0.0297(10) -0.0024(8) -0.0058(8) 0.0024(8)
C2 0.0296(13) 0.0341(13) 0.0255(13) 0.0027(10) 0.0050(11) 0.0044(11)
O3 0.0531(13) 0.0429(11) 0.0366(11) 0.0117(9) -0.0005(10) 0.0027(10)
C3 0.0286(13) 0.0294(13) 0.0302(13) 0.0002(10) 0.0007(11) 0.0037(11)
O4 0.0485(13) 0.0454(11) 0.0244(10) 0.0043(8) 0.0053(9) 0.0017(9)
C4 0.0327(15) 0.0357(14) 0.0394(16) 0.0075(12) 0.0024(12) 0.0015(12)
C5 0.0300(14) 0.0318(14) 0.0546(19) 0.0045(13) -0.0002(13) -0.0014(12)
C6 0.0357(16) 0.0318(14) 0.0492(18) -0.0038(12) -0.0056(14) 0.0031(12)
C7 0.0353(15) 0.0329(13) 0.0335(14) -0.0028(11) 0.0008(12) 0.0036(12)
C8 0.0268(13) 0.0279(12) 0.0318(13) -0.0012(10) 0.0015(11) 0.0043(11)
C9 0.0274(13) 0.0306(12) 0.0279(13) -0.0005(10) 0.0007(10) 0.0038(11)
C10 0.0335(14) 0.0354(14) 0.0291(13) -0.0022(11) -0.0006(11) 0.0023(12)
C12 0.0395(16) 0.0389(15) 0.0380(16) 0.0060(12) 0.0020(13) -0.0057(13)
C13 0.0344(15) 0.0334(13) 0.0313(14) -0.0009(11) -0.0025(11) -0.0023(12)
C14 0.0289(13) 0.0295(13) 0.0249(12) 0.0019(10) -0.0004(10) 0.0055(10)
C15 0.0345(14) 0.0320(14) 0.0250(12) 0.0013(10) 0.0007(11) 0.0029(12)
C16 0.059(2) 0.0430(16) 0.0357(15) -0.0067(13) -0.0179(15) 0.0031(15)
C17 0.0346(15) 0.0394(15) 0.0287(14) 0.0042(11) 0.0021(12) -0.0020(12)
C18 0.072(2) 0.0584(19) 0.0226(14) 0.0054(13) 0.0056(15) -0.0088(18)
C19' 0.052(2) 0.060(2) 0.0201(16) 0.0122(15) 0.0096(15) -0.0026(19)
C19 0.052(2) 0.060(2) 0.0201(16) 0.0122(15) 0.0096(15) -0.0026(19)

loop_
_atom_type_symbol
_atom_type_description
_atom_type_scat_dispersion_real
_atom_type_scat_dispersion_imag
_atom_type_scat_source
C C 0.0033 0.0016 'International Tables Vol C Tables 4.2.6.8 and 6.1.1.4'
H H 0.0000 0.0000 'International Tables Vol C Tables 4.2.6.8 and 6.1.1.4'
O O 0.0106 0.0060 'International Tables Vol C Tables 4.2.6.8 and 6.1.1.4'

loop_
_geom_angle_atom_site_label_1
_geom_angle_atom_site_label_2
_geom_angle_atom_site_label_3
_geom_angle
_geom_angle_site_symmetry_1
_geom_angle_site_symmetry_3
_geom_angle_publ_flag
C2 C1 C14 121.1(2) . . ?
C2 C1 C15 120.7(2) . . ?
C14 C1 C15 118.2(2) . . ?
C10 C11 C12 119.1(2) . . ?
C10 C11 C19' 121.9(3) . . ?
C12 C11 C19' 119.0(3) . . ?
C10 C11 H11A 120.4 . . ?
C12 C11 H11A 120.5 . . ?
C19' C11 H11A 1.5 . . ?
C15 O2 C16 114.3(2) . . ?
C1 C2 C3 121.5(2) . . ?
C1 C2 C17 120.4(2) . . ?
C3 C2 C17 118.1(2) . . ?
C4 C3 C8 119.2(2) . . ?
C4 C3 C2 122.1(2) . . ?
C8 C3 C2 118.6(2) . . ?
C17 O4 C18 115.3(2) . . ?
C5 C4 C3 121.2(3) . . ?
C5 C4 H4A 119.4 . . ?
C3 C4 H4A 119.4 . . ?
C4 C5 C6 120.3(3) . . ?
C4 C5 H5A 119.8 . . ?
C6 C5 H5A 119.8 . . ?
C7 C6 C5 119.6(3) . . ?
C7 C6 C19 114.2(6) . . ?
C5 C6 C19 125.7(6) . . ?
C7 C6 H6A 120.2 . . ?
C5 C6 H6A 120.2 . . ?
C19 C6 H6A 8.7 . . ?
C6 C7 C8 122.2(3) . . ?
C6 C7 H7A 118.9 . . ?
C8 C7 H7A 118.9 . . ?
C7 C8 C3 117.5(2) . . ?
C7 C8 C9 123.0(2) . . ?
C3 C8 C9 119.6(2) . . ?
C14 C9 C10 117.9(2) . . ?
C14 C9 C8 120.0(2) . . ?
C10 C9 C8 122.1(2) . . ?
C11 C10 C9 122.1(2) . . ?
C11 C10 H10A 119.0 . . ?
C9 C10 H10A 119.0 . . ?
C13 C12 C11 121.0(3) . . ?
C13 C12 H12A 119.5 . . ?
C11 C12 H12A 119.5 . . ?
C12 C13 C14 120.6(3) . . ?
C12 C13 H13A 119.7 . . ?
C14 C13 H13A 119.7 . . ?
C9 C14 C13 119.4(2) . . ?
C9 C14 C1 118.9(2) . . ?
C13 C14 C1 121.6(2) . . ?
O1 C15 O2 123.9(2) . . ?
O1 C15 C1 124.5(2) . . ?
O2 C15 C1 111.6(2) . . ?
O2 C16 H16A 109.5 . . ?
O2 C16 H16B 109.5 . . ?
H16A C16 H16B 109.5 . . ?
O2 C16 H16C 109.5 . . ?
H16A C16 H16C 109.5 . . ?
H16B C16 H16C 109.5 . . ?
O3 C17 O4 124.4(3) . . ?
O3 C17 C2 123.7(3) . . ?
O4 C17 C2 111.9(2) . . ?
O4 C18 H18A 109.5 . . ?
O4 C18 H18B 109.5 . . ?
H18A C18 H18B 109.5 . . ?
O4 C18 H18C 109.5 . . ?
H18A C18 H18C 109.5 . . ?
H18B C18 H18C 109.5 . . ?
C11 C19' H11A 2.5 . . ?
C11 C19' H19A 109.5 . . ?
H11A C19' H19A 107.0 . . ?
C11 C19' H19B 109.5 . . ?
H11A C19' H19B 111.1 . . ?
H19A C19' H19B 109.5 . . ?
C11 C19' H19C 109.5 . . ?
H11A C19' H19C 110.3 . . ?
H19A C19' H19C 109.5 . . ?
H19B C19' H19C 109.5 . . ?
C6 C19 H6A 14.5 . . ?
C6 C19 H19D 109.5 . . ?
H6A C19 H19D 117.9 . . ?
C6 C19 H19E 109.5 . . ?
H6A C19 H19E 114.3 . . ?
H19D C19 H19E 109.5 . . ?
C6 C19 H19F 109.5 . . ?
H6A C19 H19F 95.1 . . ?
H19D C19 H19F 109.5 . . ?
H19E C19 H19F 109.5 . . ?

loop_
_geom_bond_atom_site_label_1
_geom_bond_atom_site_label_2
_geom_bond_distance
_geom_bond_site_symmetry_2
_geom_bond_publ_flag
O1 C15 1.203(3) . ?
C1 C2 1.366(4) . ?
C1 C14 1.444(3) . ?
C1 C15 1.497(4) . ?
C11 C10 1.376(4) . ?
C11 C12 1.397(4) . ?
C11 C19' 1.511(4) . ?
C11 H11A 0.9600 . ?
O2 C15 1.349(3) . ?
O2 C16 1.449(3) . ?
C2 C3 1.444(4) . ?
C2 C17 1.503(4) . ?
O3 C17 1.206(3) . ?
C3 C4 1.415(4) . ?
C3 C8 1.421(4) . ?
O4 C17 1.336(3) . ?
O4 C18 1.449(3) . ?
C4 C5 1.369(4) . ?
C4 H4A 0.9500 . ?
C5 C6 1.391(4) . ?
C5 H5A 0.9500 . ?
C6 C7 1.379(4) . ?
C6 C19 1.510(4) . ?
C6 H6A 0.9600 . ?
C7 C8 1.413(4) . ?
C7 H7A 0.9500 . ?
C8 C9 1.460(4) . ?
C9 C14 1.413(4) . ?
C9 C10 1.413(4) . ?
C10 H10A 0.9500 . ?
C12 C13 1.366(4) . ?
C12 H12A 0.9500 . ?
C13 C14 1.417(4) . ?
C13 H13A 0.9500 . ?
C16 H16A 0.9800 . ?
C16 H16B 0.9800 . ?
C16 H16C 0.9800 . ?
C18 H18A 0.9800 . ?
C18 H18B 0.9800 . ?
C18 H18C 0.9800 . ?
C19' H11A 0.5522 . ?
C19' H19A 0.9800 . ?
C19' H19B 0.9800 . ?
C19' H19C 0.9800 . ?
C19 H6A 0.5799 . ?
C19 H19D 0.9800 . ?
C19 H19E 0.9800 . ?
C19 H19F 0.9800 . ?

loop_
_geom_torsion_atom_site_label_1
_geom_torsion_atom_site_label_2
_geom_torsion_atom_site_label_3
_geom_torsion_atom_site_label_4
_geom_torsion
_geom_torsion_site_symmetry_1
_geom_torsion_site_symmetry_2
_geom_torsion_site_symmetry_3
_geom_torsion_site_symmetry_4
_geom_torsion_publ_flag
C14 C1 C2 C3 5.3(4) . . . . ?
C15 C1 C2 C3 -173.7(2) . . . . ?
C14 C1 C2 C17 -172.7(2) . . . . ?
C15 C1 C2 C17 8.3(4) . . . . ?
C1 C2 C3 C4 174.2(2) . . . . ?
C17 C2 C3 C4 -7.8(4) . . . . ?
C1 C2 C3 C8 -4.4(4) . . . . ?
C17 C2 C3 C8 173.7(2) . . . . ?
C8 C3 C4 C5 -0.9(4) . . . . ?
C2 C3 C4 C5 -179.4(3) . . . . ?
C3 C4 C5 C6 -0.7(4) . . . . ?
C4 C5 C6 C7 1.6(4) . . . . ?
C4 C5 C6 C19 -170.5(8) . . . . ?
C5 C6 C7 C8 -1.0(4) . . . . ?
C19 C6 C7 C8 172.1(7) . . . . ?
C6 C7 C8 C3 -0.6(4) . . . . ?
C6 C7 C8 C9 179.4(2) . . . . ?
C4 C3 C8 C7 1.5(4) . . . . ?
C2 C3 C8 C7 -179.9(2) . . . . ?
C4 C3 C8 C9 -178.5(2) . . . . ?
C2 C3 C8 C9 0.1(4) . . . . ?
C7 C8 C9 C14 -176.8(2) . . . . ?
C3 C8 C9 C14 3.2(4) . . . . ?
C7 C8 C9 C10 3.4(4) . . . . ?
C3 C8 C9 C10 -176.6(2) . . . . ?
C12 C11 C10 C9 -0.6(4) . . . . ?
C19' C11 C10 C9 179.1(3) . . . . ?
C14 C9 C10 C11 -0.1(4) . . . . ?
C8 C9 C10 C11 179.7(2) . . . . ?
C10 C11 C12 C13 0.5(4) . . . . ?
C19' C11 C12 C13 -179.3(3) . . . . ?
C11 C12 C13 C14 0.4(4) . . . . ?
C10 C9 C14 C13 1.0(4) . . . . ?
C8 C9 C14 C13 -178.8(2) . . . . ?
C10 C9 C14 C1 177.4(2) . . . . ?
C8 C9 C14 C1 -2.4(4) . . . . ?
C12 C13 C14 C9 -1.2(4) . . . . ?
C12 C13 C14 C1 -177.5(3) . . . . ?
C2 C1 C14 C9 -1.8(4) . . . . ?
C15 C1 C14 C9 177.2(2) . . . . ?
C2 C1 C14 C13 174.5(2) . . . . ?
C15 C1 C14 C13 -6.5(4) . . . . ?
C16 O2 C15 O1 -5.5(4) . . . . ?
C16 O2 C15 C1 173.8(2) . . . . ?
C2 C1 C15 O1 123.7(3) . . . . ?
C14 C1 C15 O1 -55.3(4) . . . . ?
C2 C1 C15 O2 -55.6(3) . . . . ?
C14 C1 C15 O2 125.3(2) . . . . ?
C18 O4 C17 O3 -1.7(4) . . . . ?
C18 O4 C17 C2 178.6(2) . . . . ?
C1 C2 C17 O3 120.1(3) . . . . ?
C3 C2 C17 O3 -57.9(4) . . . . ?
C1 C2 C17 O4 -60.3(3) . . . . ?
C3 C2 C17 O4 121.7(3) . . . . ?
